data_4078310
loop_
_publ_author_name
'Weberski, Michael P.'
'Chen, Changle'
'Delferro, Massimiliano'
'Zuccaccia, Cristiano'
'Macchioni, Alceo'
'Marks, Tobin J.'

_publ_section_title
;
 Suppression of \b-Hydride Chain Transfer in Nickel(II)-Catalyzed Ethylene
 Polymerization via Weak Fluorocarbon Ligand--Product Interactions
;
_journal_issue 9
_journal_name_full Organometallics
_journal_page_first 3773
_journal_paper_doi 10.1021/om3002735
_journal_volume 31
_journal_year 2012
_chemical_formula_moiety 'C37 H46 N Ni O P, C6 H14'
_chemical_formula_sum 'C43 H60 N Ni O P'
_chemical_formula_weight 696.60
_chemical_name_common (CH3)FI-Ni
_chemical_name_systematic
;
[2-tert-butyl-6-((2,6-(3,5-dimethylphenyl)-phenylimino)
methyl)phenolato]-Ni(II) methyl(trimethylphosphine)
;
_space_group_IT_number 2
_symmetry_cell_setting triclinic
_symmetry_space_group_name_Hall '-P 1'
_symmetry_space_group_name_H-M 'P -1'
_atom_sites_solution_hydrogens geom
_atom_sites_solution_primary direct
_atom_sites_solution_secondary difmap
_audit_creation_method SHELXL-97
_cell_angle_alpha 75.419(5)
_cell_angle_beta 88.231(5)
_cell_angle_gamma 68.923(5)
_cell_formula_units_Z 2
_cell_length_a 11.7513(8)
_cell_length_b 12.4147(9)
_cell_length_c 14.6163(10)
_cell_measurement_reflns_used 2999
_cell_measurement_temperature 100(2)
_cell_measurement_theta_max 66.55
_cell_measurement_theta_min 3.92
_cell_volume 1921.4(2)
_computing_cell_refinement 'Bruker SMART'
_computing_data_collection 'Bruker SMART'
_computing_data_reduction 'Bruker SAINT'
_computing_molecular_graphics 'Bruker SHELXTL'
_computing_publication_material 'Bruker SHELXTL'
_computing_structure_refinement 'Bruker SHELXTL'
_computing_structure_solution 'Bruker SHELXTL'
_diffrn_ambient_temperature 100(2)
_diffrn_measured_fraction_theta_full 0.919
_diffrn_measured_fraction_theta_max 0.919
_diffrn_measurement_device_type 'CCD area detector'
_diffrn_measurement_method 'phi and omega scans'
_diffrn_radiation_monochromator graphite
_diffrn_radiation_source 'fine-focus sealed tube'
_diffrn_radiation_type CuK\a
_diffrn_radiation_wavelength 1.54178
_diffrn_reflns_av_R_equivalents 0.0000
_diffrn_reflns_av_sigmaI/netI 0.0437
_diffrn_reflns_limit_h_max 13
_diffrn_reflns_limit_h_min -13
_diffrn_reflns_limit_k_max 14
_diffrn_reflns_limit_k_min -13
_diffrn_reflns_limit_l_max 17
_diffrn_reflns_limit_l_min 0
_diffrn_reflns_number 6292
_diffrn_reflns_theta_full 66.96
_diffrn_reflns_theta_max 66.96
_diffrn_reflns_theta_min 3.13
_exptl_absorpt_coefficient_mu 1.355
_exptl_absorpt_correction_T_max 0.752881
_exptl_absorpt_correction_T_min 0.649586
_exptl_absorpt_correction_type multi-scan
_exptl_crystal_colour orange
_exptl_crystal_density_diffrn 1.204
_exptl_crystal_density_method 'not measured'
_exptl_crystal_description plate
_exptl_crystal_F_000 752
_exptl_crystal_size_max 0.422
_exptl_crystal_size_mid 0.117
_exptl_crystal_size_min 0.097
_refine_diff_density_max 0.555
_refine_diff_density_min -0.672
_refine_diff_density_rms 0.109
_refine_ls_extinction_method none
_refine_ls_goodness_of_fit_ref 1.088
_refine_ls_hydrogen_treatment constr
_refine_ls_matrix_type full
_refine_ls_number_parameters 438
_refine_ls_number_reflns 6292
_refine_ls_number_restraints 0
_refine_ls_restrained_S_all 1.088
_refine_ls_R_factor_all 0.0664
_refine_ls_R_factor_gt 0.0479
_refine_ls_shift/su_max 0.001
_refine_ls_shift/su_mean 0.000
_refine_ls_structure_factor_coef Fsqd
_refine_ls_weighting_details 'calc w=1/[\s^2^(Fo^2^)+(0.0868P)^2^+0.6079P] where P=(Fo^2^+2Fc^2^)/3'
_refine_ls_weighting_scheme calc
_refine_ls_wR_factor_gt 0.1299
_refine_ls_wR_factor_ref 0.1542
_reflns_number_gt 4969
_reflns_number_total 6292
_reflns_threshold_expression >2sigma(I)
_cod_data_source_file om3002735_si_001.cif
_cod_data_source_block (CH3)FI-Ni
_cod_database_code 4078310

loop_
_symmetry_equiv_pos_as_xyz
'x, y, z'
'-x, -y, -z'

loop_
_atom_site_label
_atom_site_type_symbol
_atom_site_fract_x
_atom_site_fract_y
_atom_site_fract_z
_atom_site_U_iso_or_equiv
_atom_site_adp_type
_atom_site_occupancy
_atom_site_symmetry_multiplicity
_atom_site_calc_flag
_atom_site_refinement_flags
C1 C 0.4524(3) 0.3914(3) 0.9447(2) 0.0256(7) Uani 1 1 d .
H1A H 0.4552 0.3209 0.9921 0.038 Uiso 1 1 calc R
H1B H 0.4232 0.4592 0.9711 0.038 Uiso 1 1 calc R
H1C H 0.5330 0.3815 0.9238 0.038 Uiso 1 1 calc R
C2 C 0.4901(3) 0.6103(3) 0.7991(2) 0.0325(7) Uani 1 1 d .
H2A H 0.5381 0.5716 0.8582 0.049 Uiso 1 1 calc R
H2B H 0.4150 0.6701 0.8087 0.049 Uiso 1 1 calc R
H2C H 0.5349 0.6473 0.7541 0.049 Uiso 1 1 calc R
C3 C 0.6067(3) 0.4042(3) 0.7320(3) 0.0392(8) Uani 1 1 d .
H3A H 0.6474 0.4519 0.6930 0.059 Uiso 1 1 calc R
H3B H 0.5982 0.3484 0.7001 0.059 Uiso 1 1 calc R
H3C H 0.6539 0.3614 0.7911 0.059 Uiso 1 1 calc R
C4 C 0.3913(4) 0.5876(4) 0.6358(2) 0.0460(10) Uani 1 1 d .
H4A H 0.3107 0.6432 0.6395 0.069 Uiso 1 1 calc R
H4B H 0.3869 0.5351 0.5990 0.069 Uiso 1 1 calc R
H4C H 0.4420 0.6306 0.6064 0.069 Uiso 1 1 calc R
C5 C 0.1966(3) 0.3483(3) 0.7251(2) 0.0223(6) Uani 1 1 d .
C6 C 0.1749(3) 0.3223(3) 0.6378(2) 0.0251(7) Uani 1 1 d .
C7 C 0.1025(3) 0.2565(3) 0.6377(2) 0.0278(7) Uani 1 1 d .
H7 H 0.0887 0.2401 0.5812 0.033 Uiso 1 1 calc R
C8 C 0.0485(3) 0.2129(3) 0.7182(2) 0.0286(7) Uani 1 1 d .
H8 H 0.0001 0.1688 0.7150 0.034 Uiso 1 1 calc R
C9 C 0.0682(3) 0.2362(3) 0.8014(2) 0.0232(6) Uani 1 1 d .
H9 H 0.0325 0.2078 0.8552 0.028 Uiso 1 1 calc R
C10 C 0.1421(3) 0.3028(3) 0.8072(2) 0.0195(6) Uani 1 1 d .
C11 C 0.1525(3) 0.3274(2) 0.8964(2) 0.0195(6) Uani 1 1 d .
H11 H 0.1001 0.3094 0.9415 0.023 Uiso 1 1 calc R
C12 C 0.2104(3) 0.3983(3) 1.0127(2) 0.0195(6) Uani 1 1 d .
C13 C 0.1764(2) 0.5181(3) 1.0170(2) 0.0208(6) Uani 1 1 d .
C14 C 0.1611(3) 0.5416(3) 1.1064(2) 0.0234(6) Uani 1 1 d .
H14 H 0.1380 0.6200 1.1105 0.028 Uiso 1 1 calc R
C15 C 0.1793(3) 0.4515(3) 1.1883(2) 0.0246(7) Uani 1 1 d .
H15 H 0.1676 0.4695 1.2467 0.030 Uiso 1 1 calc R
C16 C 0.2151(3) 0.3345(3) 1.1831(2) 0.0240(6) Uani 1 1 d .
H16 H 0.2292 0.2736 1.2386 0.029 Uiso 1 1 calc R
C17 C 0.2304(3) 0.3063(3) 1.0956(2) 0.0210(6) Uani 1 1 d .
C18 C 0.2714(3) 0.1761(3) 1.0978(2) 0.0221(6) Uani 1 1 d .
C19 C 0.3954(3) 0.1065(3) 1.1078(2) 0.0232(6) Uani 1 1 d .
H19 H 0.4523 0.1429 1.1066 0.028 Uiso 1 1 calc R
C20 C 0.4359(3) -0.0164(3) 1.1196(2) 0.0238(6) Uani 1 1 d .
C21 C 0.3496(3) -0.0688(3) 1.1191(2) 0.0264(7) Uani 1 1 d .
H21 H 0.3757 -0.1507 1.1260 0.032 Uiso 1 1 calc R
C22 C 0.2251(3) -0.0014(3) 1.1087(2) 0.0254(7) Uani 1 1 d .
C23 C 0.1867(3) 0.1212(3) 1.0984(2) 0.0242(7) Uani 1 1 d .
H23 H 0.1036 0.1669 1.0919 0.029 Uiso 1 1 calc R
C24 C 0.5705(3) -0.0912(3) 1.1363(2) 0.0300(7) Uani 1 1 d .
H24A H 0.6147 -0.0568 1.0889 0.045 Uiso 1 1 calc R
H24B H 0.5835 -0.1709 1.1328 0.045 Uiso 1 1 calc R
H24C H 0.5990 -0.0936 1.1979 0.045 Uiso 1 1 calc R
C25 C 0.1323(3) -0.0597(3) 1.1094(3) 0.0344(8) Uani 1 1 d .
H25A H 0.0585 -0.0153 1.1341 0.052 Uiso 1 1 calc R
H25B H 0.1644 -0.1401 1.1486 0.052 Uiso 1 1 calc R
H25C H 0.1147 -0.0607 1.0460 0.052 Uiso 1 1 calc R
C26 C 0.1594(3) 0.6202(3) 0.9324(2) 0.0204(6) Uani 1 1 d .
C27 C 0.2060(3) 0.7078(3) 0.9374(2) 0.0250(7) Uani 1 1 d .
H27 H 0.2470 0.7005 0.9933 0.030 Uiso 1 1 calc R
C28 C 0.1928(3) 0.8051(3) 0.8612(2) 0.0277(7) Uani 1 1 d .
C29 C 0.1316(3) 0.8147(3) 0.7778(2) 0.0274(7) Uani 1 1 d .
H29 H 0.1224 0.8795 0.7261 0.033 Uiso 1 1 calc R
C30 C 0.0840(3) 0.7298(3) 0.7701(2) 0.0252(7) Uani 1 1 d .
C31 C 0.0972(3) 0.6329(3) 0.8476(2) 0.0227(6) Uani 1 1 d .
H31 H 0.0645 0.5763 0.8430 0.027 Uiso 1 1 calc R
C32 C 0.2485(3) 0.8960(3) 0.8676(3) 0.0357(8) Uani 1 1 d .
H32A H 0.1849 0.9686 0.8727 0.054 Uiso 1 1 calc R
H32B H 0.2911 0.9121 0.8118 0.054 Uiso 1 1 calc R
H32C H 0.3047 0.8648 0.9224 0.054 Uiso 1 1 calc R
C33 C 0.0194(3) 0.7396(3) 0.6787(2) 0.0334(8) Uani 1 1 d .
H33A H -0.0651 0.7895 0.6769 0.050 Uiso 1 1 calc R
H33B H 0.0254 0.6615 0.6753 0.050 Uiso 1 1 calc R
H33C H 0.0569 0.7740 0.6259 0.050 Uiso 1 1 calc R
C34 C 0.2342(3) 0.3666(3) 0.5475(2) 0.0327(8) Uani 1 1 d .
C35 C 0.3742(3) 0.3153(4) 0.5673(2) 0.0411(9) Uani 1 1 d .
H35A H 0.4039 0.2301 0.5775 0.062 Uiso 1 1 calc R
H35B H 0.3946 0.3346 0.6227 0.062 Uiso 1 1 calc R
H35C H 0.4114 0.3493 0.5140 0.062 Uiso 1 1 calc R
C36 C 0.1840(3) 0.5037(3) 0.5178(2) 0.0372(8) Uani 1 1 d .
H36A H 0.2292 0.5310 0.4673 0.056 Uiso 1 1 calc R
H36B H 0.1920 0.5334 0.5710 0.056 Uiso 1 1 calc R
H36C H 0.0993 0.5324 0.4966 0.056 Uiso 1 1 calc R
C37 C 0.2075(4) 0.3242(4) 0.4637(2) 0.0420(9) Uani 1 1 d .
H37A H 0.1209 0.3555 0.4483 0.063 Uiso 1 1 calc R
H37B H 0.2369 0.2385 0.4802 0.063 Uiso 1 1 calc R
H37C H 0.2479 0.3521 0.4099 0.063 Uiso 1 1 calc R
C38 C 0.4984(4) -0.0805(4) 0.6560(3) 0.0504(10) Uani 1 1 d .
H38A H 0.4964 -0.1275 0.7187 0.076 Uiso 1 1 calc R
H38B H 0.5270 -0.0182 0.6596 0.076 Uiso 1 1 calc R
H38C H 0.5524 -0.1305 0.6202 0.076 Uiso 1 1 calc R
C39 C 0.3755(5) -0.0274(6) 0.6093(4) 0.104(3) Uani 1 1 d .
H39A H 0.3191 -0.0187 0.6592 0.125 Uiso 1 1 calc R
H39B H 0.3659 0.0528 0.5733 0.125 Uiso 1 1 calc R
C40 C 0.3328(4) -0.0783(4) 0.5486(5) 0.0732(16) Uani 1 1 d .
H40A H 0.3414 -0.1579 0.5853 0.088 Uiso 1 1 calc R
H40B H 0.3908 -0.0887 0.4998 0.088 Uiso 1 1 calc R
C41 C 0.2111(4) -0.0268(5) 0.4990(3) 0.0638(13) Uani 1 1 d .
H41A H 0.1530 -0.0192 0.5478 0.077 Uiso 1 1 calc R
H41B H 0.2011 0.0539 0.4640 0.077 Uiso 1 1 calc R
C42 C 0.1701(5) -0.0774(6) 0.4350(7) 0.123(3) Uani 1 1 d .
H42A H 0.1211 -0.1194 0.4711 0.147 Uiso 1 1 calc R
H42B H 0.1140 -0.0103 0.3883 0.147 Uiso 1 1 calc R
C43 C 0.2448(5) -0.1546(6) 0.3837(4) 0.092(2) Uani 1 1 d .
H43A H 0.2551 -0.1087 0.3227 0.138 Uiso 1 1 calc R
H43B H 0.2072 -0.2090 0.3757 0.138 Uiso 1 1 calc R
H43C H 0.3231 -0.1988 0.4175 0.138 Uiso 1 1 calc R
N1 N 0.2272(2) 0.3722(2) 0.92117(16) 0.0185(5) Uani 1 1 d .
O1 O 0.26320(19) 0.41171(19) 0.72792(14) 0.0244(5) Uani 1 1 d .
P1 P 0.45639(7) 0.50055(8) 0.75444(6) 0.0269(2) Uani 1 1 d .
Ni1 Ni 0.34349(4) 0.41678(4) 0.83808(3) 0.02099(17) Uani 1 1 d .

loop_
_atom_site_aniso_label
_atom_site_aniso_U_11
_atom_site_aniso_U_22
_atom_site_aniso_U_33
_atom_site_aniso_U_23
_atom_site_aniso_U_13
_atom_site_aniso_U_12
C1 0.0235(16) 0.0309(17) 0.0241(16) -0.0082(13) 0.0028(12) -0.0112(13)
C2 0.0302(18) 0.0311(18) 0.0380(19) -0.0056(15) 0.0062(14) -0.0156(14)
C3 0.0312(19) 0.051(2) 0.044(2) -0.0212(18) 0.0160(16) -0.0209(17)
C4 0.048(2) 0.066(3) 0.0295(19) 0.0032(18) 0.0019(16) -0.038(2)
C5 0.0194(15) 0.0225(16) 0.0233(15) -0.0086(12) 0.0012(12) -0.0038(12)
C6 0.0203(15) 0.0315(17) 0.0198(15) -0.0099(13) -0.0001(12) -0.0028(12)
C7 0.0272(17) 0.0328(18) 0.0243(16) -0.0148(14) -0.0012(13) -0.0066(14)
C8 0.0272(17) 0.0302(18) 0.0341(18) -0.0146(14) -0.0006(13) -0.0126(14)
C9 0.0220(15) 0.0214(16) 0.0270(16) -0.0091(13) 0.0036(12) -0.0070(12)
C10 0.0161(14) 0.0214(15) 0.0217(15) -0.0095(12) 0.0013(11) -0.0048(11)
C11 0.0183(14) 0.0168(15) 0.0209(14) -0.0037(12) 0.0030(11) -0.0044(11)
C12 0.0156(14) 0.0244(16) 0.0208(14) -0.0094(12) 0.0028(11) -0.0077(11)
C13 0.0152(14) 0.0229(16) 0.0256(15) -0.0105(12) 0.0027(11) -0.0058(11)
C14 0.0188(15) 0.0256(16) 0.0274(16) -0.0133(13) 0.0022(12) -0.0055(12)
C15 0.0211(15) 0.0358(18) 0.0212(15) -0.0160(13) 0.0041(12) -0.0098(13)
C16 0.0210(15) 0.0296(17) 0.0217(15) -0.0063(13) 0.0041(12) -0.0099(12)
C17 0.0159(14) 0.0264(16) 0.0224(15) -0.0100(13) 0.0035(11) -0.0075(12)
C18 0.0235(15) 0.0243(16) 0.0177(14) -0.0074(12) 0.0032(11) -0.0067(12)
C19 0.0229(15) 0.0263(17) 0.0221(15) -0.0067(12) 0.0036(12) -0.0106(12)
C20 0.0238(16) 0.0244(17) 0.0217(15) -0.0063(13) 0.0025(12) -0.0069(13)
C21 0.0300(17) 0.0211(16) 0.0272(16) -0.0068(13) 0.0024(13) -0.0080(13)
C22 0.0261(16) 0.0299(17) 0.0229(15) -0.0081(13) 0.0031(12) -0.0125(13)
C23 0.0205(15) 0.0282(17) 0.0227(15) -0.0070(13) 0.0026(12) -0.0071(12)
C24 0.0268(17) 0.0240(17) 0.0362(18) -0.0091(14) 0.0020(14) -0.0049(13)
C25 0.0322(18) 0.0321(19) 0.043(2) -0.0113(15) 0.0040(15) -0.0153(15)
C26 0.0187(14) 0.0182(15) 0.0235(15) -0.0078(12) 0.0037(11) -0.0043(11)
C27 0.0225(15) 0.0231(16) 0.0288(16) -0.0095(13) -0.0002(12) -0.0057(12)
C28 0.0218(16) 0.0249(17) 0.0362(18) -0.0100(14) 0.0040(13) -0.0071(13)
C29 0.0257(16) 0.0241(17) 0.0289(17) -0.0013(13) 0.0052(13) -0.0089(13)
C30 0.0211(15) 0.0268(17) 0.0250(16) -0.0066(13) 0.0028(12) -0.0058(12)
C31 0.0185(15) 0.0237(16) 0.0261(16) -0.0097(13) 0.0013(12) -0.0057(12)
C32 0.0362(19) 0.0296(19) 0.045(2) -0.0106(16) 0.0042(15) -0.0164(15)
C33 0.0371(19) 0.0348(19) 0.0278(17) -0.0034(14) -0.0002(14) -0.0155(15)
C34 0.0291(18) 0.049(2) 0.0188(16) -0.0107(15) 0.0029(13) -0.0109(15)
C35 0.0285(19) 0.065(3) 0.0290(18) -0.0180(17) 0.0095(14) -0.0132(17)
C36 0.038(2) 0.050(2) 0.0224(17) -0.0035(15) 0.0016(14) -0.0181(17)
C37 0.044(2) 0.064(3) 0.0229(17) -0.0186(17) 0.0062(15) -0.0195(19)
C38 0.054(3) 0.043(2) 0.057(3) -0.017(2) 0.011(2) -0.0185(19)
C39 0.074(4) 0.132(5) 0.065(3) -0.066(4) -0.025(3) 0.040(4)
C40 0.040(3) 0.058(3) 0.137(5) -0.060(3) 0.013(3) -0.012(2)
C41 0.049(3) 0.070(3) 0.047(3) -0.014(2) 0.005(2) 0.007(2)
C42 0.040(3) 0.095(5) 0.256(10) -0.120(6) -0.023(4) 0.002(3)
C43 0.054(3) 0.144(6) 0.068(3) -0.054(4) -0.005(3) -0.007(3)
N1 0.0186(12) 0.0179(12) 0.0172(12) -0.0067(10) 0.0019(9) -0.0032(9)
O1 0.0260(11) 0.0306(12) 0.0201(10) -0.0072(9) 0.0037(8) -0.0143(9)
P1 0.0233(4) 0.0351(5) 0.0246(4) -0.0065(3) 0.0054(3) -0.0145(3)
Ni1 0.0195(3) 0.0262(3) 0.0193(3) -0.0072(2) 0.00326(19) -0.0100(2)

loop_
_atom_type_symbol
_atom_type_description
_atom_type_scat_dispersion_real
_atom_type_scat_dispersion_imag
_atom_type_scat_source
C C 0.0181 0.0091 'International Tables Vol C Tables 4.2.6.8 and 6.1.1.4'
H H 0.0000 0.0000 'International Tables Vol C Tables 4.2.6.8 and 6.1.1.4'
N N 0.0311 0.0180 'International Tables Vol C Tables 4.2.6.8 and 6.1.1.4'
O O 0.0492 0.0322 'International Tables Vol C Tables 4.2.6.8 and 6.1.1.4'
P P 0.2955 0.4335 'International Tables Vol C Tables 4.2.6.8 and 6.1.1.4'
Ni Ni -3.0029 0.5091 'International Tables Vol C Tables 4.2.6.8 and 6.1.1.4'

loop_
_geom_angle_atom_site_label_1
_geom_angle_atom_site_label_2
_geom_angle_atom_site_label_3
_geom_angle
Ni1 C1 H1A 109.5
Ni1 C1 H1B 109.5
H1A C1 H1B 109.5
Ni1 C1 H1C 109.5
H1A C1 H1C 109.5
H1B C1 H1C 109.5
P1 C2 H2A 109.5
P1 C2 H2B 109.5
H2A C2 H2B 109.5
P1 C2 H2C 109.5
H2A C2 H2C 109.5
H2B C2 H2C 109.5
P1 C3 H3A 109.5
P1 C3 H3B 109.5
H3A C3 H3B 109.5
P1 C3 H3C 109.5
H3A C3 H3C 109.5
H3B C3 H3C 109.5
P1 C4 H4A 109.5
P1 C4 H4B 109.5
H4A C4 H4B 109.5
P1 C4 H4C 109.5
H4A C4 H4C 109.5
H4B C4 H4C 109.5
O1 C5 C10 121.7(3)
O1 C5 C6 120.6(3)
C10 C5 C6 117.7(3)
C7 C6 C5 118.7(3)
C7 C6 C34 121.4(3)
C5 C6 C34 119.9(3)
C6 C7 C8 123.4(3)
C6 C7 H7 118.3
C8 C7 H7 118.3
C9 C8 C7 118.8(3)
C9 C8 H8 120.6
C7 C8 H8 120.6
C8 C9 C10 121.1(3)
C8 C9 H9 119.5
C10 C9 H9 119.5
C9 C10 C5 120.3(3)
C9 C10 C11 116.9(3)
C5 C10 C11 122.7(3)
N1 C11 C10 127.0(3)
N1 C11 H11 116.5
C10 C11 H11 116.5
C17 C12 C13 120.6(3)
C17 C12 N1 120.6(2)
C13 C12 N1 118.8(3)
C14 C13 C12 117.9(3)
C14 C13 C26 118.3(3)
C12 C13 C26 123.8(3)
C15 C14 C13 121.8(3)
C15 C14 H14 119.1
C13 C14 H14 119.1
C14 C15 C16 119.7(3)
C14 C15 H15 120.2
C16 C15 H15 120.2
C15 C16 C17 120.9(3)
C15 C16 H16 119.6
C17 C16 H16 119.6
C12 C17 C16 119.2(3)
C12 C17 C18 124.1(3)
C16 C17 C18 116.7(3)
C19 C18 C23 119.0(3)
C19 C18 C17 119.9(3)
C23 C18 C17 120.8(3)
C18 C19 C20 121.3(3)
C18 C19 H19 119.3
C20 C19 H19 119.3
C21 C20 C19 118.5(3)
C21 C20 C24 121.0(3)
C19 C20 C24 120.4(3)
C20 C21 C22 121.4(3)
C20 C21 H21 119.3
C22 C21 H21 119.3
C21 C22 C23 119.0(3)
C21 C22 C25 120.9(3)
C23 C22 C25 120.1(3)
C22 C23 C18 120.7(3)
C22 C23 H23 119.7
C18 C23 H23 119.7
C20 C24 H24A 109.5
C20 C24 H24B 109.5
H24A C24 H24B 109.5
C20 C24 H24C 109.5
H24A C24 H24C 109.5
H24B C24 H24C 109.5
C22 C25 H25A 109.5
C22 C25 H25B 109.5
H25A C25 H25B 109.5
C22 C25 H25C 109.5
H25A C25 H25C 109.5
H25B C25 H25C 109.5
C27 C26 C31 118.3(3)
C27 C26 C13 119.1(3)
C31 C26 C13 122.6(3)
C28 C27 C26 121.8(3)
C28 C27 H27 119.1
C26 C27 H27 119.1
C27 C28 C29 118.5(3)
C27 C28 C32 120.5(3)
C29 C28 C32 120.9(3)
C30 C29 C28 121.4(3)
C30 C29 H29 119.3
C28 C29 H29 119.3
C29 C30 C31 119.4(3)
C29 C30 C33 121.2(3)
C31 C30 C33 119.4(3)
C30 C31 C26 120.5(3)
C30 C31 H31 119.7
C26 C31 H31 119.7
C28 C32 H32A 109.5
C28 C32 H32B 109.5
H32A C32 H32B 109.5
C28 C32 H32C 109.5
H32A C32 H32C 109.5
H32B C32 H32C 109.5
C30 C33 H33A 109.5
C30 C33 H33B 109.5
H33A C33 H33B 109.5
C30 C33 H33C 109.5
H33A C33 H33C 109.5
H33B C33 H33C 109.5
C37 C34 C36 107.3(3)
C37 C34 C35 106.8(3)
C36 C34 C35 111.6(3)
C37 C34 C6 112.6(3)
C36 C34 C6 109.6(3)
C35 C34 C6 108.9(3)
C34 C35 H35A 109.5
C34 C35 H35B 109.5
H35A C35 H35B 109.5
C34 C35 H35C 109.5
H35A C35 H35C 109.5
H35B C35 H35C 109.5
C34 C36 H36A 109.5
C34 C36 H36B 109.5
H36A C36 H36B 109.5
C34 C36 H36C 109.5
H36A C36 H36C 109.5
H36B C36 H36C 109.5
C34 C37 H37A 109.5
C34 C37 H37B 109.5
H37A C37 H37B 109.5
C34 C37 H37C 109.5
H37A C37 H37C 109.5
H37B C37 H37C 109.5
C39 C38 H38A 109.5
C39 C38 H38B 109.5
H38A C38 H38B 109.5
C39 C38 H38C 109.5
H38A C38 H38C 109.5
H38B C38 H38C 109.5
C40 C39 C38 123.5(4)
C40 C39 H39A 106.5
C38 C39 H39A 106.5
C40 C39 H39B 106.5
C38 C39 H39B 106.5
H39A C39 H39B 106.5
C39 C40 C41 125.2(4)
C39 C40 H40A 106.0
C41 C40 H40A 106.0
C39 C40 H40B 106.0
C41 C40 H40B 106.0
H40A C40 H40B 106.3
C42 C41 C40 124.7(4)
C42 C41 H41A 106.2
C40 C41 H41A 106.2
C42 C41 H41B 106.2
C40 C41 H41B 106.2
H41A C41 H41B 106.4
C43 C42 C41 126.0(5)
C43 C42 H42A 105.8
C41 C42 H42A 105.8
C43 C42 H42B 105.8
C41 C42 H42B 105.8
H42A C42 H42B 106.2
C42 C43 H43A 109.5
C42 C43 H43B 109.5
H43A C43 H43B 109.5
C42 C43 H43C 109.5
H43A C43 H43C 109.5
H43B C43 H43C 109.5
C11 N1 C12 115.4(2)
C11 N1 Ni1 123.29(19)
C12 N1 Ni1 121.04(18)
C5 O1 Ni1 126.93(18)
C2 P1 C3 102.73(16)
C2 P1 C4 101.12(18)
C3 P1 C4 102.49(19)
C2 P1 Ni1 116.02(11)
C3 P1 Ni1 117.43(13)
C4 P1 Ni1 114.77(12)
O1 Ni1 N1 92.70(9)
O1 Ni1 C1 167.51(11)
N1 Ni1 C1 91.74(11)
O1 Ni1 P1 92.29(7)
N1 Ni1 P1 168.05(7)
C1 Ni1 P1 85.65(10)

loop_
_geom_bond_atom_site_label_1
_geom_bond_atom_site_label_2
_geom_bond_distance
C1 Ni1 1.937(3)
C1 H1A 0.9600
C1 H1B 0.9600
C1 H1C 0.9600
C2 P1 1.814(3)
C2 H2A 0.9600
C2 H2B 0.9600
C2 H2C 0.9600
C3 P1 1.816(4)
C3 H3A 0.9600
C3 H3B 0.9600
C3 H3C 0.9600
C4 P1 1.817(4)
C4 H4A 0.9600
C4 H4B 0.9600
C4 H4C 0.9600
C5 O1 1.302(4)
C5 C10 1.430(4)
C5 C6 1.444(4)
C6 C7 1.376(5)
C6 C34 1.543(4)
C7 C8 1.400(5)
C7 H7 0.9300
C8 C9 1.363(4)
C8 H8 0.9300
C9 C10 1.415(4)
C9 H9 0.9300
C10 C11 1.430(4)
C11 N1 1.297(4)
C11 H11 0.9300
C12 C17 1.398(4)
C12 C13 1.413(4)
C12 N1 1.445(4)
C13 C14 1.402(4)
C13 C26 1.489(4)
C14 C15 1.378(4)
C14 H14 0.9300
C15 C16 1.381(4)
C15 H15 0.9300
C16 C17 1.400(4)
C16 H16 0.9300
C17 C18 1.504(4)
C18 C19 1.390(4)
C18 C23 1.393(4)
C19 C20 1.391(4)
C19 H19 0.9300
C20 C21 1.388(4)
C20 C24 1.509(4)
C21 C22 1.390(4)
C21 H21 0.9300
C22 C23 1.391(4)
C22 C25 1.509(4)
C23 H23 0.9300
C24 H24A 0.9600
C24 H24B 0.9600
C24 H24C 0.9600
C25 H25A 0.9600
C25 H25B 0.9600
C25 H25C 0.9600
C26 C27 1.400(4)
C26 C31 1.404(4)
C27 C28 1.386(5)
C27 H27 0.9300
C28 C29 1.392(5)
C28 C32 1.516(4)
C29 C30 1.388(4)
C29 H29 0.9300
C30 C31 1.394(4)
C30 C33 1.513(4)
C31 H31 0.9300
C32 H32A 0.9600
C32 H32B 0.9600
C32 H32C 0.9600
C33 H33A 0.9600
C33 H33B 0.9600
C33 H33C 0.9600
C34 C37 1.531(5)
C34 C36 1.534(5)
C34 C35 1.543(5)
C35 H35A 0.9600
C35 H35B 0.9600
C35 H35C 0.9600
C36 H36A 0.9600
C36 H36B 0.9600
C36 H36C 0.9600
C37 H37A 0.9600
C37 H37B 0.9600
C37 H37C 0.9600
C38 C39 1.461(6)
C38 H38A 0.9600
C38 H38B 0.9600
C38 H38C 0.9600
C39 C40 1.406(7)
C39 H39A 0.9700
C39 H39B 0.9700
C40 C41 1.467(7)
C40 H40A 0.9700
C40 H40B 0.9700
C41 C42 1.430(7)
C41 H41A 0.9700
C41 H41B 0.9700
C42 C43 1.402(8)
C42 H42A 0.9700
C42 H42B 0.9700
C43 H43A 0.9600
C43 H43B 0.9600
C43 H43C 0.9600
N1 Ni1 1.937(2)
O1 Ni1 1.917(2)
P1 Ni1 2.1420(9)

loop_
_geom_torsion_atom_site_label_1
_geom_torsion_atom_site_label_2
_geom_torsion_atom_site_label_3
_geom_torsion_atom_site_label_4
_geom_torsion
O1 C5 C6 C7 -179.1(3)
C10 C5 C6 C7 0.6(4)
O1 C5 C6 C34 1.8(4)
C10 C5 C6 C34 -178.5(3)
C5 C6 C7 C8 -0.1(5)
C34 C6 C7 C8 179.0(3)
C6 C7 C8 C9 -0.1(5)
C7 C8 C9 C10 -0.2(5)
C8 C9 C10 C5 0.8(4)
C8 C9 C10 C11 177.1(3)
O1 C5 C10 C9 178.8(3)
C6 C5 C10 C9 -0.9(4)
O1 C5 C10 C11 2.6(4)
C6 C5 C10 C11 -177.1(3)
C9 C10 C11 N1 170.0(3)
C5 C10 C11 N1 -13.7(5)
C17 C12 C13 C14 -1.2(4)
N1 C12 C13 C14 -179.7(2)
C17 C12 C13 C26 176.9(3)
N1 C12 C13 C26 -1.6(4)
C12 C13 C14 C15 0.5(4)
C26 C13 C14 C15 -177.7(3)
C13 C14 C15 C16 0.8(4)
C14 C15 C16 C17 -1.5(4)
C13 C12 C17 C16 0.6(4)
N1 C12 C17 C16 179.0(2)
C13 C12 C17 C18 -177.6(3)
N1 C12 C17 C18 0.8(4)
C15 C16 C17 C12 0.8(4)
C15 C16 C17 C18 179.1(3)
C12 C17 C18 C19 91.7(4)
C16 C17 C18 C19 -86.6(3)
C12 C17 C18 C23 -94.1(4)
C16 C17 C18 C23 87.6(3)
C23 C18 C19 C20 -0.9(4)
C17 C18 C19 C20 173.5(3)
C18 C19 C20 C21 1.4(4)
C18 C19 C20 C24 -176.2(3)
C19 C20 C21 C22 -1.0(4)
C24 C20 C21 C22 176.6(3)
C20 C21 C22 C23 0.1(4)
C20 C21 C22 C25 -179.3(3)
C21 C22 C23 C18 0.5(4)
C25 C22 C23 C18 179.9(3)
C19 C18 C23 C22 -0.1(4)
C17 C18 C23 C22 -174.4(3)
C14 C13 C26 C27 41.1(4)
C12 C13 C26 C27 -137.0(3)
C14 C13 C26 C31 -138.2(3)
C12 C13 C26 C31 43.7(4)
C31 C26 C27 C28 -0.4(4)
C13 C26 C27 C28 -179.7(3)
C26 C27 C28 C29 -0.2(4)
C26 C27 C28 C32 -177.6(3)
C27 C28 C29 C30 0.3(5)
C32 C28 C29 C30 177.7(3)
C28 C29 C30 C31 0.3(5)
C28 C29 C30 C33 -179.0(3)
C29 C30 C31 C26 -0.9(4)
C33 C30 C31 C26 178.4(3)
C27 C26 C31 C30 0.9(4)
C13 C26 C31 C30 -179.7(3)
C7 C6 C34 C37 -2.6(4)
C5 C6 C34 C37 176.5(3)
C7 C6 C34 C36 116.8(3)
C5 C6 C34 C36 -64.1(4)
C7 C6 C34 C35 -120.8(3)
C5 C6 C34 C35 58.3(4)
C38 C39 C40 C41 -178.8(6)
C39 C40 C41 C42 177.9(7)
C40 C41 C42 C43 -23.9(13)
C10 C11 N1 C12 174.4(3)
C10 C11 N1 Ni1 0.3(4)
C17 C12 N1 C11 64.9(3)
C13 C12 N1 C11 -116.7(3)
C17 C12 N1 Ni1 -120.9(3)
C13 C12 N1 Ni1 57.6(3)
C10 C5 O1 Ni1 20.7(4)
C6 C5 O1 Ni1 -159.6(2)
C5 O1 Ni1 N1 -26.2(2)
C5 O1 Ni1 C1 84.5(6)
C5 O1 Ni1 P1 164.6(2)
C11 N1 Ni1 O1 15.2(2)
C12 N1 Ni1 O1 -158.6(2)
C11 N1 Ni1 C1 -153.2(2)
C12 N1 Ni1 C1 33.1(2)
C11 N1 Ni1 P1 129.7(3)
C12 N1 Ni1 P1 -44.0(5)
C2 P1 Ni1 O1 143.88(14)
C3 P1 Ni1 O1 -94.12(15)
C4 P1 Ni1 O1 26.39(18)
C2 P1 Ni1 N1 29.3(4)
C3 P1 Ni1 N1 151.3(4)
C4 P1 Ni1 N1 -88.2(4)
C2 P1 Ni1 C1 -48.46(16)
C3 P1 Ni1 C1 73.53(17)
C4 P1 Ni1 C1 -165.96(19)
